data_7221353
loop_
_publ_author_name
'Kluefers, P.'
'Mewis, A.'

_publ_section_title
;
 Zur Struktur der Verbindungen Ba Zn2 P2 und Ba Zn2 As2
;
_journal_name_full
;
Zeitschrift fuer Naturforschung, Teil B. Anorganische Chemie, Organische 
Chemie (33,1978-41,1986)
;
_journal_page_first 151
_journal_page_last 155
_journal_volume 33
_journal_year 1978
_chemical_formula_sum 'Ba P2 Zn2'
_chemical_name_systematic 'Ba Zn2 P2'
_space_group_IT_number 139
_symmetry_space_group_name_Hall '-I 4 2'
_symmetry_space_group_name_H-M 'I 4/m m m'
_cell_angle_alpha 90
_cell_angle_beta 90
_cell_angle_gamma 90
_cell_formula_units_Z 2
_cell_length_a 4.019
_cell_length_b 4.019
_cell_length_c 13.228
_cell_volume 213.663
_citation_journal_id_ASTM ZNBAD2
_cod_data_source_file Kluefers_ZNBAD2_1978_673.cif
_cod_data_source_block Ba1P2Zn2
_cod_original_cell_volume 213.6634
_cod_original_formula_sum 'Ba1 P2 Zn2'
_cod_database_code 7221353

loop_
_symmetry_equiv_pos_as_xyz
x,y,z
-y,x,z
-x,-y,z
y,-x,z
x,-y,-z
y,x,-z
-x,y,-z
-y,-x,-z
-x,-y,-z
y,-x,-z
x,y,-z
-y,x,-z
-x,y,z
-y,-x,z
x,-y,z
y,x,z
x+1/2,y+1/2,z+1/2
-y+1/2,x+1/2,z+1/2
-x+1/2,-y+1/2,z+1/2
y+1/2,-x+1/2,z+1/2
x+1/2,-y+1/2,-z+1/2
y+1/2,x+1/2,-z+1/2
-x+1/2,y+1/2,-z+1/2
-y+1/2,-x+1/2,-z+1/2
-x+1/2,-y+1/2,-z+1/2
y+1/2,-x+1/2,-z+1/2
x+1/2,y+1/2,-z+1/2
-y+1/2,x+1/2,-z+1/2
-x+1/2,y+1/2,z+1/2
-y+1/2,-x+1/2,z+1/2
x+1/2,-y+1/2,z+1/2
y+1/2,x+1/2,z+1/2

loop_
_atom_site_label
_atom_site_type_symbol
_atom_site_fract_x
_atom_site_fract_y
_atom_site_fract_z
_atom_site_occupancy
_atom_site_U_iso_or_equiv
Ba1 Ba+2 0 0 0 1 0.0
P1 P-3 0 0 0.3607 1 0.0
Zn1 Zn+2 0 0.5 0.25 1 0.0
